data_2218324
loop_
_publ_author_name
'Chen, Ruizhan'
'Guo, Feijun'
'Meng, Fanlei'

_publ_section_title
;(5,5'-Dicarboxybiphenyl-2,2'-dicarboxylato-\k^2^<i>O</i>^2^,<i>O</i>^2'^)bis(1,10-phenanthroline-\k^2^<i>N</i>,<i>N</i>')cobalt(II)
 dihydrate
;
_journal_coeditor_code BT2694
_journal_issue 6
_journal_name_full 'Acta Crystallographica Section E'
_journal_page_first m761
_journal_paper_doi 10.1107/S160053680801012X
_journal_volume 64
_journal_year 2008
_chemical_formula_iupac '[Co (C16 H8 O8) (C12 H8 N2)2], 2H2 O'
_chemical_formula_moiety 'C40 H24 Co N4 O8, 2(H2 O)'
_chemical_formula_sum 'C40 H28 Co N4 O10'
_chemical_formula_weight 783.59
_chemical_name_systematic
;
(5,5'-Dicarboxybiphenyl-2,2'-dicarboxylato-\k^2^O^2^,O^2'^)bis(1,10-
phenanthroline-\k^2^N,N')cobalt(II) dihydrate
;
_space_group_IT_number 15
_symmetry_cell_setting monoclinic
_symmetry_space_group_name_Hall '-C 2yc'
_symmetry_space_group_name_H-M 'C 1 2/c 1'
_atom_sites_solution_hydrogens geom
_atom_sites_solution_primary direct
_atom_sites_solution_secondary difmap
_audit_creation_method SHELXL-97
_cell_angle_alpha 90.00
_cell_angle_beta 96.0560(10)
_cell_angle_gamma 90.00
_cell_formula_units_Z 4
_cell_length_a 16.9272(14)
_cell_length_b 9.4514(8)
_cell_length_c 22.0458(19)
_cell_measurement_reflns_used 3447
_cell_measurement_temperature 293(2)
_cell_measurement_theta_max 26.04
_cell_measurement_theta_min 2.03
_cell_volume 3507.3(5)
_computing_cell_refinement 'SAINT (Bruker, 1998)'
_computing_data_collection 'SMART (Bruker, 1998)'
_computing_data_reduction 'SAINT (Bruker, 1998)'
_computing_molecular_graphics 'SHELXTL (Sheldrick, 2008)'
_computing_publication_material 'SHELXTL (Sheldrick, 2008)'
_computing_structure_refinement 'SHELXL97 (Sheldrick, 2008)'
_computing_structure_solution 'SHELXS97 (Sheldrick, 2008)'
_diffrn_ambient_temperature 293(2)
_diffrn_measured_fraction_theta_full 0.999
_diffrn_measured_fraction_theta_max 0.999
_diffrn_measurement_device_type 'Bruker APEX CCD area-detector'
_diffrn_measurement_method '\f and \w'
_diffrn_radiation_monochromator graphite
_diffrn_radiation_source 'fine-focus sealed tube'
_diffrn_radiation_type MoK\a
_diffrn_radiation_wavelength 0.71073
_diffrn_reflns_av_R_equivalents 0.0391
_diffrn_reflns_av_sigmaI/netI 0.0489
_diffrn_reflns_limit_h_max 20
_diffrn_reflns_limit_h_min -20
_diffrn_reflns_limit_k_max 10
_diffrn_reflns_limit_k_min -11
_diffrn_reflns_limit_l_max 22
_diffrn_reflns_limit_l_min -27
_diffrn_reflns_number 9540
_diffrn_reflns_theta_full 26.04
_diffrn_reflns_theta_max 26.04
_diffrn_reflns_theta_min 1.86
_exptl_absorpt_coefficient_mu 0.558
_exptl_absorpt_correction_T_max 0.880
_exptl_absorpt_correction_T_min 0.852
_exptl_absorpt_correction_type multi-scan
_exptl_absorpt_process_details '(SADABS; Bruker, 1998)'
_exptl_crystal_colour pink
_exptl_crystal_density_diffrn 1.484
_exptl_crystal_density_method 'not measured'
_exptl_crystal_description block
_exptl_crystal_F_000 1612
_exptl_crystal_size_max 0.28
_exptl_crystal_size_mid 0.25
_exptl_crystal_size_min 0.23
_refine_diff_density_max 0.427
_refine_diff_density_min -0.207
_refine_ls_extinction_method none
_refine_ls_goodness_of_fit_ref 1.049
_refine_ls_hydrogen_treatment mixed
_refine_ls_matrix_type full
_refine_ls_number_parameters 255
_refine_ls_number_reflns 3447
_refine_ls_number_restraints 2
_refine_ls_restrained_S_all 1.049
_refine_ls_R_factor_all 0.0658
_refine_ls_R_factor_gt 0.0473
_refine_ls_shift/su_max 0.000
_refine_ls_shift/su_mean 0.000
_refine_ls_structure_factor_coef Fsqd
_refine_ls_weighting_details 'calc w=1/[\s^2^(Fo^2^)+(0.0514P)^2^+0.7022P] where P=(Fo^2^+2Fc^2^)/3'
_refine_ls_weighting_scheme calc
_refine_ls_wR_factor_gt 0.1020
_refine_ls_wR_factor_ref 0.1109
_reflns_number_gt 2705
_reflns_number_total 3447
_reflns_threshold_expression I>2\s(I)
_cod_data_source_file bt2694.cif
_cod_data_source_block I
_cod_original_sg_symbol_H-M 'C 2/c'
_cod_database_code 2218324
_cod_database_fobs_code 2218324

loop_
_symmetry_equiv_pos_as_xyz
'x, y, z'
'-x, y, -z+1/2'
'x+1/2, y+1/2, z'
'-x+1/2, y+1/2, -z+1/2'
'-x, -y, -z'
'x, -y, z-1/2'
'-x+1/2, -y+1/2, -z'
'x+1/2, -y+1/2, z-1/2'

loop_
_atom_site_type_symbol
_atom_site_label
_atom_site_fract_x
_atom_site_fract_y
_atom_site_fract_z
_atom_site_U_iso_or_equiv
_atom_site_adp_type
_atom_site_calc_flag
_atom_site_refinement_flags
_atom_site_occupancy
C C1 0.02180(12) 0.3926(2) 0.17029(10) 0.0195(5) Uani d . 1
C C2 -0.01759(12) 0.4503(2) 0.21744(10) 0.0176(5) Uani d . 1
C C3 -0.08951(13) 0.5192(2) 0.20193(10) 0.0210(5) Uani d . 1
H H3 -0.1170 0.5561 0.2327 0.025 Uiso calc R 1
C C4 -0.12130(13) 0.5340(3) 0.14147(11) 0.0240(5) Uani d . 1
C C5 -0.07984(13) 0.4819(3) 0.09534(11) 0.0281(6) Uani d . 1
H H5 -0.0999 0.4935 0.0547 0.034 Uiso calc R 1
C C6 -0.00843(13) 0.4127(3) 0.11002(11) 0.0265(6) Uani d . 1
H H6 0.0197 0.3791 0.0790 0.032 Uiso calc R 1
C C7 0.09258(13) 0.2983(2) 0.18419(11) 0.0227(5) Uani d . 1
C C8 -0.19930(14) 0.6078(3) 0.12529(11) 0.0305(6) Uani d . 1
C C9 0.12655(16) 0.1382(3) 0.36037(13) 0.0419(7) Uani d . 1
H H9 0.1462 0.2070 0.3358 0.050 Uiso calc R 1
C C10 0.16476(18) 0.1183(4) 0.41931(15) 0.0551(9) Uani d . 1
H H10 0.2081 0.1740 0.4335 0.066 Uiso calc R 1
C C11 0.13745(19) 0.0158(4) 0.45565(15) 0.0579(10) Uani d . 1
H H11 0.1632 -0.0008 0.4944 0.069 Uiso calc R 1
C C12 0.07085(19) -0.0637(3) 0.43443(14) 0.0463(8) Uani d . 1
C C13 0.03635(17) -0.0368(3) 0.37519(13) 0.0369(7) Uani d . 1
C C14 -0.03385(18) -0.1126(3) 0.35129(13) 0.0393(7) Uani d . 1
C C15 -0.0675(2) -0.2122(3) 0.38854(15) 0.0500(8) Uani d . 1
C C16 -0.0295(3) -0.2393(4) 0.44813(17) 0.0651(11) Uani d . 1
H H16 -0.0508 -0.3072 0.4723 0.078 Uiso calc R 1
C C17 0.0364(2) -0.1692(4) 0.47042(16) 0.0637(10) Uani d . 1
H H17 0.0598 -0.1893 0.5095 0.076 Uiso calc R 1
C C18 -0.1378(2) -0.2783(3) 0.36436(17) 0.0612(10) Uani d . 1
H H18 -0.1619 -0.3455 0.3871 0.073 Uiso calc R 1
C C19 -0.1707(2) -0.2438(3) 0.30749(17) 0.0573(10) Uani d . 1
H H19 -0.2184 -0.2849 0.2915 0.069 Uiso calc R 1
C C20 -0.13227(18) -0.1458(3) 0.27306(15) 0.0472(8) Uani d . 1
H H20 -0.1551 -0.1239 0.2339 0.057 Uiso calc R 1
N N1 0.06377(12) 0.0635(2) 0.33797(10) 0.0342(5) Uani d . 1
N N2 -0.06511(14) -0.0830(2) 0.29367(11) 0.0369(6) Uani d . 1
O O1 0.09051(9) 0.20921(16) 0.22641(7) 0.0257(4) Uani d . 1
O O2 0.14953(10) 0.3116(2) 0.15270(8) 0.0443(5) Uani d . 1
O O1W 0.16597(12) 0.4484(2) 0.04153(9) 0.0432(5) Uani d D 1
O O3 -0.22748(11) 0.6294(2) 0.07347(8) 0.0507(6) Uani d . 1
O O4 -0.23287(10) 0.6461(2) 0.17334(8) 0.0475(6) Uani d . 1
H H4 -0.2751 0.6858 0.1626 0.071 Uiso calc R 1
Co Co1 0.0000 0.07672(5) 0.2500 0.02804(17) Uani d S 1
H H1A 0.1647(16) 0.398(3) 0.0755(8) 0.042 Uiso d D 1
H H1B 0.1857(15) 0.388(2) 0.0163(10) 0.042 Uiso d D 1

loop_
_atom_site_aniso_label
_atom_site_aniso_U_11
_atom_site_aniso_U_22
_atom_site_aniso_U_33
_atom_site_aniso_U_12
_atom_site_aniso_U_13
_atom_site_aniso_U_23
C1 0.0143(10) 0.0227(13) 0.0218(12) 0.0028(9) 0.0030(9) 0.0004(10)
C2 0.0153(11) 0.0177(12) 0.0199(12) -0.0020(9) 0.0029(9) 0.0005(9)
C3 0.0181(11) 0.0248(13) 0.0203(13) 0.0026(9) 0.0033(10) -0.0037(10)
C4 0.0193(12) 0.0288(14) 0.0238(13) 0.0063(10) 0.0016(10) 0.0001(10)
C5 0.0236(12) 0.0418(16) 0.0180(13) 0.0087(11) -0.0021(10) 0.0010(11)
C6 0.0245(12) 0.0360(15) 0.0196(13) 0.0085(11) 0.0058(10) -0.0030(11)
C7 0.0198(12) 0.0260(13) 0.0222(13) 0.0052(10) 0.0019(10) -0.0028(10)
C8 0.0227(12) 0.0443(17) 0.0242(14) 0.0110(11) 0.0020(11) 0.0005(12)
C9 0.0319(15) 0.0500(18) 0.0444(18) 0.0084(14) 0.0072(13) 0.0125(14)
C10 0.0368(16) 0.079(3) 0.048(2) 0.0138(16) -0.0001(15) 0.0097(18)
C11 0.051(2) 0.081(3) 0.0416(19) 0.0279(19) 0.0070(16) 0.0244(18)
C12 0.0533(19) 0.0457(19) 0.0425(18) 0.0193(15) 0.0168(15) 0.0117(15)
C13 0.0483(17) 0.0286(15) 0.0371(17) 0.0160(13) 0.0195(14) 0.0069(12)
C14 0.0587(19) 0.0238(15) 0.0404(17) 0.0087(13) 0.0283(15) 0.0025(12)
C15 0.079(2) 0.0265(16) 0.051(2) 0.0043(16) 0.0385(18) 0.0022(14)
C16 0.106(3) 0.038(2) 0.060(2) 0.007(2) 0.048(2) 0.0151(17)
C17 0.092(3) 0.055(2) 0.049(2) 0.026(2) 0.029(2) 0.0256(18)
C18 0.094(3) 0.0323(18) 0.067(3) -0.0128(18) 0.056(2) -0.0067(16)
C19 0.074(2) 0.0376(18) 0.068(2) -0.0217(17) 0.043(2) -0.0196(17)
C20 0.060(2) 0.0317(16) 0.054(2) -0.0110(15) 0.0279(16) -0.0119(14)
N1 0.0352(12) 0.0323(13) 0.0367(13) 0.0091(10) 0.0119(10) 0.0061(10)
N2 0.0485(14) 0.0236(12) 0.0426(14) -0.0036(11) 0.0238(12) -0.0048(10)
O1 0.0231(9) 0.0249(9) 0.0294(10) 0.0044(7) 0.0038(7) 0.0069(8)
O2 0.0297(10) 0.0664(14) 0.0402(12) 0.0286(9) 0.0196(9) 0.0277(10)
O1W 0.0472(12) 0.0570(14) 0.0262(11) 0.0127(10) 0.0079(9) 0.0085(9)
O3 0.0378(11) 0.0889(17) 0.0242(11) 0.0349(11) -0.0027(9) 0.0028(10)
O4 0.0356(11) 0.0810(15) 0.0264(10) 0.0384(10) 0.0057(9) 0.0074(10)
Co1 0.0308(3) 0.0225(3) 0.0323(3) 0.000 0.0103(2) 0.000

loop_
_atom_type_symbol
_atom_type_description
_atom_type_scat_dispersion_real
_atom_type_scat_dispersion_imag
_atom_type_scat_source
C C 0.0033 0.0016 'International Tables Vol C Tables 4.2.6.8 and 6.1.1.4'
H H 0.0000 0.0000 'International Tables Vol C Tables 4.2.6.8 and 6.1.1.4'
N N 0.0061 0.0033 'International Tables Vol C Tables 4.2.6.8 and 6.1.1.4'
O O 0.0106 0.0060 'International Tables Vol C Tables 4.2.6.8 and 6.1.1.4'
Co Co 0.3494 0.9721 'International Tables Vol C Tables 4.2.6.8 and 6.1.1.4'

loop_
_geom_angle_atom_site_label_1
_geom_angle_atom_site_label_2
_geom_angle_atom_site_label_3
_geom_angle_site_symmetry_1
_geom_angle_site_symmetry_3
_geom_angle
C6 C1 C2 . . 120.1(2)
C6 C1 C7 . . 118.9(2)
C2 C1 C7 . . 120.8(2)
C3 C2 C1 . . 118.1(2)
C3 C2 C2 . 2 119.1(2)
C1 C2 C2 . 2 122.6(2)
C2 C3 C4 . . 121.5(2)
C2 C3 H3 . . 119.2
C4 C3 H3 . . 119.2
C5 C4 C3 . . 119.5(2)
C5 C4 C8 . . 119.4(2)
C3 C4 C8 . . 121.0(2)
C6 C5 C4 . . 119.6(2)
C6 C5 H5 . . 120.2
C4 C5 H5 . . 120.2
C5 C6 C1 . . 121.0(2)
C5 C6 H6 . . 119.5
C1 C6 H6 . . 119.5
O2 C7 O1 . . 124.1(2)
O2 C7 C1 . . 118.2(2)
O1 C7 C1 . . 117.7(2)
O3 C8 O4 . . 124.0(2)
O3 C8 C4 . . 123.5(2)
O4 C8 C4 . . 112.5(2)
N1 C9 C10 . . 123.2(3)
N1 C9 H9 . . 118.4
C10 C9 H9 . . 118.4
C11 C10 C9 . . 119.1(3)
C11 C10 H10 . . 120.5
C9 C10 H10 . . 120.5
C10 C11 C12 . . 119.8(3)
C10 C11 H11 . . 120.1
C12 C11 H11 . . 120.1
C11 C12 C13 . . 117.4(3)
C11 C12 C17 . . 123.4(3)
C13 C12 C17 . . 119.2(3)
N1 C13 C12 . . 123.5(3)
N1 C13 C14 . . 116.4(3)
C12 C13 C14 . . 120.0(3)
N2 C14 C15 . . 122.9(3)
N2 C14 C13 . . 117.8(2)
C15 C14 C13 . . 119.2(3)
C18 C15 C14 . . 117.2(3)
C18 C15 C16 . . 123.7(3)
C14 C15 C16 . . 119.2(3)
C17 C16 C15 . . 121.7(3)
C17 C16 H16 . . 119.2
C15 C16 H16 . . 119.2
C16 C17 C12 . . 120.7(3)
C16 C17 H17 . . 119.7
C12 C17 H17 . . 119.7
C19 C18 C15 . . 119.6(3)
C19 C18 H18 . . 120.2
C15 C18 H18 . . 120.2
C18 C19 C20 . . 119.4(3)
C18 C19 H19 . . 120.3
C20 C19 H19 . . 120.3
N2 C20 C19 . . 122.9(3)
N2 C20 H20 . . 118.5
C19 C20 H20 . . 118.5
C9 N1 C13 . . 117.1(2)
C9 N1 Co1 . . 128.26(19)
C13 N1 Co1 . . 114.67(19)
C20 N2 C14 . . 117.9(3)
C20 N2 Co1 . . 128.6(2)
C14 N2 Co1 . . 113.37(18)
C7 O1 Co1 . . 131.64(15)
H1A O1W H1B . . 103(3)
C8 O4 H4 . . 109.5
O1 Co1 O1 . 2 106.24(9)
O1 Co1 N1 . 2 97.10(7)
O1 Co1 N1 2 2 86.97(7)
O1 Co1 N1 . . 86.97(7)
O1 Co1 N1 2 . 97.10(7)
N1 Co1 N1 2 . 173.25(12)
O1 Co1 N2 . . 162.80(8)
O1 Co1 N2 2 . 83.42(7)
N1 Co1 N2 2 . 97.60(9)
N1 Co1 N2 . . 77.60(9)
O1 Co1 N2 . 2 83.42(7)
O1 Co1 N2 2 2 162.80(8)
N1 Co1 N2 2 2 77.60(9)
N1 Co1 N2 . 2 97.60(8)
N2 Co1 N2 . 2 91.07(11)

loop_
_geom_bond_atom_site_label_1
_geom_bond_atom_site_label_2
_geom_bond_site_symmetry_2
_geom_bond_distance
_geom_bond_publ_flag
C1 C6 . 1.385(3) ?
C1 C2 . 1.403(3) ?
C1 C7 . 1.499(3) ?
C2 C3 . 1.391(3) ?
C2 C2 2 1.495(4) ?
C3 C4 . 1.391(3) ?
C3 H3 . 0.9300 ?
C4 C5 . 1.385(3) ?
C4 C8 . 1.503(3) ?
C5 C6 . 1.382(3) ?
C5 H5 . 0.9300 ?
C6 H6 . 0.9300 ?
C7 O2 . 1.252(3) ?
C7 O1 . 1.258(3) ?
C8 O3 . 1.208(3) ?
C8 O4 . 1.305(3) ?
C9 N1 . 1.327(3) ?
C9 C10 . 1.402(4) ?
C9 H9 . 0.9300 ?
C10 C11 . 1.368(4) ?
C10 H10 . 0.9300 ?
C11 C12 . 1.394(5) ?
C11 H11 . 0.9300 ?
C12 C13 . 1.396(4) ?
C12 C17 . 1.437(4) ?
C13 N1 . 1.367(3) ?
C13 C14 . 1.439(4) ?
C14 N2 . 1.353(4) ?
C14 C15 . 1.408(4) ?
C15 C18 . 1.399(5) ?
C15 C16 . 1.424(5) ?
C16 C17 . 1.345(5) ?
C16 H16 . 0.9300 ?
C17 H17 . 0.9300 ?
C18 C19 . 1.357(5) ?
C18 H18 . 0.9300 ?
C19 C20 . 1.401(4) ?
C19 H19 . 0.9300 ?
C20 N2 . 1.320(4) ?
C20 H20 . 0.9300 ?
N1 Co1 . 2.121(2) y
N2 Co1 . 2.155(2) y
O1 Co1 . 2.0865(16) y
O1W H1A . 0.890(10) ?
O1W H1B . 0.889(10) ?
O4 H4 . 0.8200 ?
Co1 O1 2 2.0865(16) y
Co1 N1 2 2.121(2) y
Co1 N2 2 2.155(2) y

loop_
_geom_hbond_atom_site_label_D
_geom_hbond_atom_site_label_H
_geom_hbond_atom_site_label_A
_geom_hbond_site_symmetry_A
_geom_hbond_distance_DH
_geom_hbond_distance_HA
_geom_hbond_distance_DA
_geom_hbond_angle_DHA
O1W H1A O2 . 0.890(10) 1.929(11) 2.811(3) 171(3)
O4 H4 O2 3_455 0.82 1.74 2.535(2) 162.6
O1W H1B O3 5_565 0.889(10) 2.177(19) 2.934(3) 143(2)

loop_
_geom_torsion_atom_site_label_1
_geom_torsion_atom_site_label_2
_geom_torsion_atom_site_label_3
_geom_torsion_atom_site_label_4
_geom_torsion_site_symmetry_1
_geom_torsion_site_symmetry_4
_geom_torsion
C6 C1 C2 C3 . . 4.1(3)
C7 C1 C2 C3 . . -170.5(2)
C6 C1 C2 C2 . 2 -171.09(18)
C7 C1 C2 C2 . 2 14.4(3)
C1 C2 C3 C4 . . -1.4(3)
C2 C2 C3 C4 2 . 173.90(19)
C2 C3 C4 C5 . . -1.4(4)
C2 C3 C4 C8 . . 179.6(2)
C3 C4 C5 C6 . . 1.7(4)
C8 C4 C5 C6 . . -179.4(2)
C4 C5 C6 C1 . . 1.0(4)
C2 C1 C6 C5 . . -3.9(4)
C7 C1 C6 C5 . . 170.7(2)
C6 C1 C7 O2 . . 45.0(3)
C2 C1 C7 O2 . . -140.4(2)
C6 C1 C7 O1 . . -134.1(2)
C2 C1 C7 O1 . . 40.5(3)
C5 C4 C8 O3 . . -2.7(4)
C3 C4 C8 O3 . . 176.3(3)
C5 C4 C8 O4 . . 177.5(2)
C3 C4 C8 O4 . . -3.6(3)
N1 C9 C10 C11 . . 1.1(5)
C9 C10 C11 C12 . . -2.1(5)
C10 C11 C12 C13 . . 2.0(4)
C10 C11 C12 C17 . . -177.4(3)
C11 C12 C13 N1 . . -0.9(4)
C17 C12 C13 N1 . . 178.5(3)
C11 C12 C13 C14 . . -178.3(2)
C17 C12 C13 C14 . . 1.2(4)
N1 C13 C14 N2 . . 2.5(3)
C12 C13 C14 N2 . . 180.0(2)
N1 C13 C14 C15 . . -176.7(2)
C12 C13 C14 C15 . . 0.8(4)
N2 C14 C15 C18 . . -2.1(4)
C13 C14 C15 C18 . . 177.0(2)
N2 C14 C15 C16 . . 178.4(3)
C13 C14 C15 C16 . . -2.4(4)
C18 C15 C16 C17 . . -177.4(3)
C14 C15 C16 C17 . . 2.1(5)
C15 C16 C17 C12 . . 0.0(5)
C11 C12 C17 C16 . . 177.8(3)
C13 C12 C17 C16 . . -1.6(5)
C14 C15 C18 C19 . . -0.7(4)
C16 C15 C18 C19 . . 178.7(3)
C15 C18 C19 C20 . . 2.1(5)
C18 C19 C20 N2 . . -0.8(5)
C10 C9 N1 C13 . . 0.0(4)
C10 C9 N1 Co1 . . -178.9(2)
C12 C13 N1 C9 . . 0.0(4)
C14 C13 N1 C9 . . 177.3(2)
C12 C13 N1 Co1 . . 179.0(2)
C14 C13 N1 Co1 . . -3.6(3)
C19 C20 N2 C14 . . -1.9(4)
C19 C20 N2 Co1 . . -176.8(2)
C15 C14 N2 C20 . . 3.4(4)
C13 C14 N2 C20 . . -175.8(2)
C15 C14 N2 Co1 . . 179.0(2)
C13 C14 N2 Co1 . . -0.1(3)
O2 C7 O1 Co1 . . -137.2(2)
C1 C7 O1 Co1 . . 41.8(3)
C7 O1 Co1 O1 . 2 -63.12(19)
C7 O1 Co1 N1 . 2 25.8(2)
C7 O1 Co1 N1 . . -159.6(2)
C7 O1 Co1 N2 . . 174.4(2)
C7 O1 Co1 N2 . 2 102.3(2)
C9 N1 Co1 O1 . . 9.2(2)
C13 N1 Co1 O1 . . -169.69(17)
C9 N1 Co1 O1 . 2 -96.8(2)
C13 N1 Co1 O1 . 2 84.31(17)
C9 N1 Co1 N2 . . -178.4(2)
C13 N1 Co1 N2 . . 2.68(17)
C9 N1 Co1 N2 . 2 92.2(2)
C13 N1 Co1 N2 . 2 -86.74(17)
C20 N2 Co1 O1 . . -159.6(2)
C14 N2 Co1 O1 . . 25.3(3)
C20 N2 Co1 O1 . 2 75.0(2)
C14 N2 Co1 O1 . 2 -100.13(17)
C20 N2 Co1 N1 . 2 -11.1(2)
C14 N2 Co1 N1 . 2 173.83(17)
C20 N2 Co1 N1 . . 173.8(2)
C14 N2 Co1 N1 . . -1.35(17)
C20 N2 Co1 N2 . 2 -88.7(2)
C14 N2 Co1 N2 . 2 96.20(19)
